data_8106549
loop_
_publ_author_name
'Wang, Zhaodong'
'Lin, Huanzhu'
'Yang, Yanshuang'

_publ_section_title
;
 Crystal structure of
 N,N&#x2032;--bis(pyridin-4-ylmethyl)pyrazine-2,3-dicarboxamide dihydrate,
 C18H20N6O4
;
_journal_issue 3
_journal_name_full 'Zeitschrift f\"ur Kristallographie - New Crystal Structures'
_journal_page_first 403
_journal_page_last 404
_journal_paper_doi 10.1515/ncrs-2016-0287
_journal_volume 232
_journal_year 2017
_chemical_absolute_configuration .
_chemical_formula_moiety 'C18 H16 N6 O2, 2(H2 O)'
_chemical_formula_sum 'C18 H20 N6 O4'
_chemical_formula_weight 384.40
_space_group_crystal_system monoclinic
_space_group_IT_number 7
_space_group_name_Hall 'P -2yc'
_space_group_name_H-M_alt 'P 1 c 1'
_atom_sites_solution_hydrogens mixed
_atom_sites_solution_primary direct
_cell_angle_alpha 90
_cell_angle_beta 95.920(4)
_cell_angle_gamma 90
_cell_formula_units_Z 2
_cell_length_a 4.4412(8)
_cell_length_b 14.100(3)
_cell_length_c 15.206(3)
_cell_measurement_reflns_used 2199
_cell_measurement_temperature 296.15
_cell_measurement_theta_max 25.03
_cell_measurement_theta_min 2.89
_cell_volume 947.1(3)
_computing_cell_refinement 'SAINT v8.34A (Bruker, 2013)'
_computing_data_collection 'Bruker APEXII'
_computing_data_reduction 'SAINT v8.34A (Bruker, 2013)'
_computing_molecular_graphics 'Olex2 (Dolomanov et al., 2009)'
_computing_publication_material 'Olex2 (Dolomanov et al., 2009)'
_computing_structure_refinement 'ShelXL (Sheldrick, 2015)'
_computing_structure_solution 'ShelXT (Sheldrick, 2015)'
_diffrn_ambient_temperature 296.15
_diffrn_measured_fraction_theta_full 0.998
_diffrn_measured_fraction_theta_max 0.980
_diffrn_measurement_device_type 'CCD area detector'
_diffrn_measurement_method 'phi and omega scans'
_diffrn_radiation_monochromator graphite
_diffrn_radiation_type MoK\a
_diffrn_radiation_wavelength 0.71073
_diffrn_reflns_av_R_equivalents 0.0220
_diffrn_reflns_av_unetI/netI 0.0318
_diffrn_reflns_Laue_measured_fraction_full 0.998
_diffrn_reflns_Laue_measured_fraction_max 0.980
_diffrn_reflns_limit_h_max 5
_diffrn_reflns_limit_h_min -5
_diffrn_reflns_limit_k_max 18
_diffrn_reflns_limit_k_min -18
_diffrn_reflns_limit_l_max 14
_diffrn_reflns_limit_l_min -19
_diffrn_reflns_number 5693
_diffrn_reflns_point_group_measured_fraction_full 0.658
_diffrn_reflns_point_group_measured_fraction_max 0.625
_diffrn_reflns_theta_full 25.242
_diffrn_reflns_theta_max 27.779
_diffrn_reflns_theta_min 2.889
_exptl_absorpt_coefficient_mu 0.099
_exptl_absorpt_correction_type none
_exptl_crystal_colour yellow
_exptl_crystal_colour_primary yellow
_exptl_crystal_density_diffrn 1.348
_exptl_crystal_density_meas .
_exptl_crystal_description block
_exptl_crystal_F_000 404
_exptl_crystal_size_max 0.28
_exptl_crystal_size_mid 0.22
_exptl_crystal_size_min 0.16
_refine_diff_density_max 0.168
_refine_diff_density_min -0.156
_refine_diff_density_rms 0.030
_refine_ls_abs_structure_details
;
 Flack x determined using 452 quotients [(I+)-(I-)]/[(I+)+(I-)]
 (Parsons, Flack and Wagner, Acta Cryst. B69 (2013) 249-259).
;
_refine_ls_abs_structure_Flack -0.6(10)
_refine_ls_extinction_coef .
_refine_ls_extinction_method none
_refine_ls_goodness_of_fit_ref 1.042
_refine_ls_hydrogen_treatment constr
_refine_ls_matrix_type full
_refine_ls_number_parameters 253
_refine_ls_number_reflns 2793
_refine_ls_number_restraints 2
_refine_ls_restrained_S_all 1.042
_refine_ls_R_factor_all 0.0483
_refine_ls_R_factor_gt 0.0352
_refine_ls_shift/su_max 0.000
_refine_ls_shift/su_mean 0.000
_refine_ls_structure_factor_coef Fsqd
_refine_ls_weighting_details 'w=1/[\s^2^(Fo^2^)+(0.0348P)^2^+0.0752P] where P=(Fo^2^+2Fc^2^)/3'
_refine_ls_weighting_scheme calc
_refine_ls_wR_factor_gt 0.0714
_refine_ls_wR_factor_ref 0.0770
_reflns_Friedel_coverage 0.271
_reflns_Friedel_fraction_full 0.316
_reflns_Friedel_fraction_max 0.268
_reflns_number_gt 2326
_reflns_number_total 2793
_reflns_threshold_expression 'I > 2\s(I)'
_cod_data_source_file suppl_ncrs-2016-0287_suppl.cif
_cod_data_source_block H
_cod_database_code 8106549
_shelx_space_group_comment
;
The symmetry employed for this shelxl refinement is uniquely defined
by the following loop, which should always be used as a source of
symmetry information in preference to the above space-group names.
They are only intended as comments.
;
_olex2_refinement_description
;
1. Fixed Uiso
 At 1.2 times of:
  All C(H) groups, All C(H,H) groups, All N(H) groups
 At 1.5 times of:
  All O(H,H) groups
2.a Riding coordinates:
 N1(H1), N5(H5), O4(H4A,H4B), O3(H3A,H3B)
2.b Secondary CH2 refined with riding coordinates:
 C2(H2A,H2B), C13(H13A,H13B)
2.c Aromatic/amide H refined with riding coordinates:
 C4(H4), C5(H5A), C6(H6), C7(H7), C9(H9), C10(H10), C15(H15), C16(H16),
 C17(H17), C18(H18)
;
_shelx_shelxl_version_number 2014/7
_olex2_submission_special_instructions 'No special instructions were received CCDC:1504886'

loop_
_space_group_symop_operation_xyz
'x, y, z'
'x, -y, z+1/2'

loop_
_atom_site_label
_atom_site_type_symbol
_atom_site_fract_x
_atom_site_fract_y
_atom_site_fract_z
_atom_site_U_iso_or_equiv
_atom_site_adp_type
_atom_site_occupancy
_atom_site_site_symmetry_order
_atom_site_calc_flag
_atom_site_refinement_flags_posn
_atom_site_refinement_flags_adp
_atom_site_refinement_flags_occupancy
_atom_site_disorder_assembly
_atom_site_disorder_group
O1 O 0.0764(4) 0.50400(13) 0.69686(11) 0.0456(4) Uani 1 1 d . . . . .
O2 O -0.1529(4) 0.58860(11) 0.50554(11) 0.0450(5) Uani 1 1 d . . . . .
N1 N 0.4514(5) 0.58862(14) 0.64393(13) 0.0382(5) Uani 1 1 d . . . . .
H1 H 0.5572 0.5968 0.6003 0.046 Uiso 1 1 d R . . . .
N2 N 0.6937(7) 0.93853(17) 0.6340(2) 0.0700(8) Uani 1 1 d . . . . .
N3 N 0.4427(6) 0.36879(15) 0.59609(14) 0.0465(6) Uani 1 1 d . . . . .
N4 N 0.1944(5) 0.38785(14) 0.42142(14) 0.0430(5) Uani 1 1 d . . . . .
N5 N -0.0888(5) 0.55002(13) 0.36457(12) 0.0337(5) Uani 1 1 d . . . . .
H5 H 0.0044 0.5142 0.3304 0.040 Uiso 1 1 d R . . . .
N6 N 0.1070(7) 0.90226(17) 0.3298(2) 0.0646(8) Uani 1 1 d . . . . .
C1 C 0.2571(5) 0.51721(15) 0.64218(14) 0.0308(5) Uani 1 1 d . . . . .
C2 C 0.4845(6) 0.65575(17) 0.71719(17) 0.0432(6) Uani 1 1 d . . . . .
H2A H 0.6452 0.6343 0.7607 0.052 Uiso 1 1 calc R . . . .
H2B H 0.2983 0.6573 0.7453 0.052 Uiso 1 1 calc R . . . .
C3 C 0.5563(6) 0.75401(17) 0.68745(16) 0.0388(6) Uani 1 1 d . . . . .
C4 C 0.4248(7) 0.7919(2) 0.6094(2) 0.0530(7) Uani 1 1 d . . . . .
H4 H 0.2870 0.7565 0.5727 0.064 Uiso 1 1 calc R . . . .
C5 C 0.4986(9) 0.8829(2) 0.5858(2) 0.0677(9) Uani 1 1 d . . . . .
H5A H 0.4059 0.9069 0.5328 0.081 Uiso 1 1 calc R . . . .
C6 C 0.8168(9) 0.9011(2) 0.7106(3) 0.0740(11) Uani 1 1 d . . . . .
H6 H 0.9500 0.9384 0.7470 0.089 Uiso 1 1 calc R . . . .
C7 C 0.7571(7) 0.8111(2) 0.7383(2) 0.0555(8) Uani 1 1 d . . . . .
H7 H 0.8523 0.7885 0.7916 0.067 Uiso 1 1 calc R . . . .
C8 C 0.2830(6) 0.44608(16) 0.56901(15) 0.0316(5) Uani 1 1 d . . . . .
C9 C 0.4760(8) 0.30252(18) 0.53578(19) 0.0535(8) Uani 1 1 d . . . . .
H9 H 0.5829 0.2476 0.5527 0.064 Uiso 1 1 calc R . . . .
C10 C 0.3573(7) 0.31265(18) 0.44917(18) 0.0531(8) Uani 1 1 d . . . . .
H10 H 0.3921 0.2654 0.4088 0.064 Uiso 1 1 calc R . . . .
C11 C 0.1544(5) 0.45461(15) 0.48162(14) 0.0305(5) Uani 1 1 d . . . . .
C12 C -0.0427(5) 0.53776(16) 0.45160(14) 0.0310(5) Uani 1 1 d . . . . .
C13 C -0.2905(6) 0.62335(16) 0.32515(17) 0.0390(6) Uani 1 1 d . . . . .
H13A H -0.4698 0.6257 0.3565 0.047 Uiso 1 1 calc R . . . .
H13B H -0.3542 0.6063 0.2643 0.047 Uiso 1 1 calc R . . . .
C14 C -0.1485(5) 0.72047(17) 0.32697(16) 0.0375(6) Uani 1 1 d . . . . .
C15 C -0.1882(7) 0.78357(19) 0.39381(19) 0.0520(7) Uani 1 1 d . . . . .
H15 H -0.3005 0.7665 0.4397 0.062 Uiso 1 1 calc R . . . .
C16 C -0.0596(9) 0.8724(2) 0.3919(2) 0.0642(9) Uani 1 1 d . . . . .
H16 H -0.0918 0.9142 0.4372 0.077 Uiso 1 1 calc R . . . .
C17 C 0.1435(8) 0.8410(2) 0.2651(2) 0.0640(9) Uani 1 1 d . . . . .
H17 H 0.2573 0.8599 0.2202 0.077 Uiso 1 1 calc R . . . .
C18 C 0.0205(7) 0.7505(2) 0.2614(2) 0.0517(7) Uani 1 1 d . . . . .
H18 H 0.0523 0.7102 0.2148 0.062 Uiso 1 1 calc R . . . .
O4 O 0.2917(6) 0.08204(14) 0.41438(19) 0.0796(7) Uani 1 1 d . . . . .
H4A H 0.3102 0.0307 0.3909 0.119 Uiso 1 1 d R . . . .
H4B H 0.4755 0.0921 0.4399 0.119 Uiso 1 1 d R . . . .
O3 O 0.8244(6) 0.09840(15) 0.52465(18) 0.0794(7) Uani 1 1 d . . . . .
H3A H 0.8494 0.0438 0.5539 0.119 Uiso 1 1 d R . . . .
H3B H 0.9698 0.0981 0.4933 0.119 Uiso 1 1 d R . . . .

loop_
_atom_site_aniso_label
_atom_site_aniso_U_11
_atom_site_aniso_U_22
_atom_site_aniso_U_33
_atom_site_aniso_U_23
_atom_site_aniso_U_13
_atom_site_aniso_U_12
O1 0.0571(11) 0.0554(10) 0.0261(9) -0.0017(7) 0.0129(8) -0.0118(9)
O2 0.0609(12) 0.0501(10) 0.0257(9) -0.0007(8) 0.0123(8) 0.0153(9)
N1 0.0445(13) 0.0404(11) 0.0312(11) -0.0091(8) 0.0109(9) -0.0061(10)
N2 0.089(2) 0.0448(14) 0.076(2) -0.0062(14) 0.0048(17) -0.0081(15)
N3 0.0666(16) 0.0373(11) 0.0337(12) 0.0035(10) -0.0030(11) 0.0111(11)
N4 0.0666(16) 0.0326(11) 0.0296(10) -0.0026(9) 0.0042(10) 0.0049(10)
N5 0.0459(13) 0.0345(10) 0.0203(9) -0.0013(8) 0.0011(8) 0.0060(9)
N6 0.0717(19) 0.0403(14) 0.078(2) 0.0046(14) -0.0079(16) 0.0026(13)
C1 0.0386(14) 0.0340(12) 0.0189(11) 0.0035(9) -0.0009(10) 0.0018(10)
C2 0.0544(18) 0.0436(14) 0.0320(13) -0.0100(11) 0.0059(12) -0.0040(12)
C3 0.0416(15) 0.0401(12) 0.0356(14) -0.0098(11) 0.0077(11) 0.0004(11)
C4 0.0580(19) 0.0504(16) 0.0482(17) -0.0069(13) -0.0065(14) -0.0058(14)
C5 0.084(3) 0.0551(19) 0.062(2) 0.0045(16) -0.0042(19) 0.0033(18)
C6 0.093(3) 0.0538(18) 0.072(2) -0.0163(18) -0.009(2) -0.0214(18)
C7 0.067(2) 0.0517(16) 0.0445(16) -0.0119(13) -0.0077(15) -0.0060(15)
C8 0.0399(14) 0.0296(11) 0.0263(11) 0.0024(9) 0.0073(10) -0.0014(10)
C9 0.081(2) 0.0331(13) 0.0457(16) -0.0004(12) 0.0017(15) 0.0167(14)
C10 0.090(2) 0.0320(13) 0.0369(15) -0.0057(11) 0.0074(14) 0.0122(14)
C11 0.0412(14) 0.0285(11) 0.0221(11) 0.0001(9) 0.0055(10) -0.0022(10)
C12 0.0369(13) 0.0325(12) 0.0239(12) -0.0013(9) 0.0047(10) -0.0037(10)
C13 0.0431(15) 0.0399(13) 0.0314(13) -0.0005(11) -0.0089(11) 0.0045(11)
C14 0.0378(15) 0.0396(13) 0.0323(13) 0.0034(11) -0.0093(11) 0.0103(11)
C15 0.068(2) 0.0433(15) 0.0449(17) -0.0044(13) 0.0043(14) 0.0033(14)
C16 0.080(2) 0.0450(16) 0.065(2) -0.0152(16) -0.0043(19) 0.0056(16)
C17 0.066(2) 0.0571(19) 0.069(2) 0.0149(17) 0.0080(17) 0.0010(16)
C18 0.061(2) 0.0478(15) 0.0460(16) 0.0018(13) 0.0041(14) 0.0057(14)
O4 0.0894(18) 0.0500(12) 0.0979(18) -0.0031(12) 0.0023(14) -0.0039(12)
O3 0.0851(18) 0.0507(12) 0.102(2) -0.0018(12) 0.0070(15) 0.0095(12)

loop_
_atom_type_symbol
_atom_type_description
_atom_type_scat_dispersion_real
_atom_type_scat_dispersion_imag
_atom_type_scat_source
C C 0.0030 0.0020 'International Tables Vol C Tables 4.2.6.8 and 6.1.1.4'
H H 0.0000 0.0000 'International Tables Vol C Tables 4.2.6.8 and 6.1.1.4'
N N 0.0060 0.0030 'International Tables Vol C Tables 4.2.6.8 and 6.1.1.4'
O O 0.0110 0.0060 'International Tables Vol C Tables 4.2.6.8 and 6.1.1.4'

loop_
_geom_angle_atom_site_label_1
_geom_angle_atom_site_label_2
_geom_angle_atom_site_label_3
_geom_angle
_geom_angle_site_symmetry_1
_geom_angle_site_symmetry_3
C1 N1 H1 119.6 . .
C1 N1 C2 121.6(2) . .
C2 N1 H1 118.9 . .
C5 N2 C6 115.5(3) . .
C9 N3 C8 116.9(2) . .
C10 N4 C11 116.8(2) . .
C12 N5 H5 119.4 . .
C12 N5 C13 121.8(2) . .
C13 N5 H5 118.8 . .
C16 N6 C17 116.0(3) . .
O1 C1 N1 124.9(2) . .
O1 C1 C8 120.2(2) . .
N1 C1 C8 114.9(2) . .
N1 C2 H2A 109.2 . .
N1 C2 H2B 109.2 . .
N1 C2 C3 112.1(2) . .
H2A C2 H2B 107.9 . .
C3 C2 H2A 109.2 . .
C3 C2 H2B 109.2 . .
C4 C3 C2 122.3(2) . .
C4 C3 C7 116.7(2) . .
C7 C3 C2 121.0(2) . .
C3 C4 H4 120.2 . .
C3 C4 C5 119.6(3) . .
C5 C4 H4 120.2 . .
N2 C5 C4 124.2(3) . .
N2 C5 H5A 117.9 . .
C4 C5 H5A 117.9 . .
N2 C6 H6 118.1 . .
N2 C6 C7 123.7(3) . .
C7 C6 H6 118.1 . .
C3 C7 H7 119.9 . .
C6 C7 C3 120.1(3) . .
C6 C7 H7 119.9 . .
N3 C8 C1 113.0(2) . .
N3 C8 C11 120.9(2) . .
C11 C8 C1 126.1(2) . .
N3 C9 H9 119.0 . .
N3 C9 C10 122.0(2) . .
C10 C9 H9 119.0 . .
N4 C10 C9 122.0(2) . .
N4 C10 H10 119.0 . .
C9 C10 H10 119.0 . .
N4 C11 C8 121.4(2) . .
N4 C11 C12 117.04(19) . .
C8 C11 C12 121.56(18) . .
O2 C12 N5 123.9(2) . .
O2 C12 C11 120.75(19) . .
N5 C12 C11 115.33(19) . .
N5 C13 H13A 108.9 . .
N5 C13 H13B 108.9 . .
N5 C13 C14 113.5(2) . .
H13A C13 H13B 107.7 . .
C14 C13 H13A 108.9 . .
C14 C13 H13B 108.9 . .
C15 C14 C13 121.1(2) . .
C18 C14 C13 121.7(2) . .
C18 C14 C15 117.3(2) . .
C14 C15 H15 120.4 . .
C14 C15 C16 119.1(3) . .
C16 C15 H15 120.4 . .
N6 C16 C15 124.5(3) . .
N6 C16 H16 117.7 . .
C15 C16 H16 117.7 . .
N6 C17 H17 118.3 . .
N6 C17 C18 123.3(3) . .
C18 C17 H17 118.3 . .
C14 C18 C17 119.7(3) . .
C14 C18 H18 120.2 . .
C17 C18 H18 120.2 . .
H4A O4 H4B 101.9 . .
H3A O3 H3B 102.4 . .

loop_
_geom_bond_atom_site_label_1
_geom_bond_atom_site_label_2
_geom_bond_distance
_geom_bond_site_symmetry_2
O1 C1 1.228(3) .
O2 C12 1.228(3) .
N1 H1 0.8600 .
N1 C1 1.325(3) .
N1 C2 1.458(3) .
N2 C5 1.331(4) .
N2 C6 1.343(5) .
N3 C8 1.342(3) .
N3 C9 1.328(3) .
N4 C10 1.328(3) .
N4 C11 1.338(3) .
N5 H5 0.8600 .
N5 C12 1.329(3) .
N5 C13 1.456(3) .
N6 C16 1.327(5) .
N6 C17 1.331(4) .
C1 C8 1.511(3) .
C2 H2A 0.9700 .
C2 H2B 0.9700 .
C2 C3 1.502(3) .
C3 C4 1.376(4) .
C3 C7 1.378(4) .
C4 H4 0.9300 .
C4 C5 1.381(4) .
C5 H5A 0.9300 .
C6 H6 0.9300 .
C6 C7 1.372(4) .
C7 H7 0.9300 .
C8 C11 1.396(3) .
C9 H9 0.9300 .
C9 C10 1.375(4) .
C10 H10 0.9300 .
C11 C12 1.506(3) .
C13 H13A 0.9700 .
C13 H13B 0.9700 .
C13 C14 1.507(3) .
C14 C15 1.376(4) .
C14 C18 1.375(4) .
C15 H15 0.9300 .
C15 C16 1.378(4) .
C16 H16 0.9300 .
C17 H17 0.9300 .
C17 C18 1.388(4) .
C18 H18 0.9300 .
O4 H4A 0.8142 .
O4 H4B 0.8786 .
O3 H3A 0.8905 .
O3 H3B 0.8414 .

loop_
_geom_torsion_atom_site_label_1
_geom_torsion_atom_site_label_2
_geom_torsion_atom_site_label_3
_geom_torsion_atom_site_label_4
_geom_torsion
_geom_torsion_site_symmetry_1
_geom_torsion_site_symmetry_2
_geom_torsion_site_symmetry_3
_geom_torsion_site_symmetry_4
O1 C1 C8 N3 -78.0(3) . . . .
O1 C1 C8 C11 100.7(3) . . . .
N1 C1 C8 N3 98.5(2) . . . .
N1 C1 C8 C11 -82.8(3) . . . .
N1 C2 C3 C4 39.0(4) . . . .
N1 C2 C3 C7 -141.7(3) . . . .
N2 C6 C7 C3 -1.3(6) . . . .
N3 C8 C11 N4 -2.3(4) . . . .
N3 C8 C11 C12 175.9(2) . . . .
N3 C9 C10 N4 -2.2(5) . . . .
N4 C11 C12 O2 161.4(2) . . . .
N4 C11 C12 N5 -17.7(3) . . . .
N5 C13 C14 C15 -95.1(3) . . . .
N5 C13 C14 C18 86.2(3) . . . .
N6 C17 C18 C14 -0.1(5) . . . .
C1 N1 C2 C3 -146.2(2) . . . .
C1 C8 C11 N4 179.1(2) . . . .
C1 C8 C11 C12 -2.7(4) . . . .
C2 N1 C1 O1 5.0(4) . . . .
C2 N1 C1 C8 -171.3(2) . . . .
C2 C3 C4 C5 179.6(3) . . . .
C2 C3 C7 C6 -179.1(3) . . . .
C3 C4 C5 N2 0.2(5) . . . .
C4 C3 C7 C6 0.2(5) . . . .
C5 N2 C6 C7 1.7(6) . . . .
C6 N2 C5 C4 -1.2(5) . . . .
C7 C3 C4 C5 0.3(5) . . . .
C8 N3 C9 C10 1.0(5) . . . .
C8 C11 C12 O2 -16.8(3) . . . .
C8 C11 C12 N5 164.0(2) . . . .
C9 N3 C8 C1 179.9(3) . . . .
C9 N3 C8 C11 1.1(4) . . . .
C10 N4 C11 C8 1.1(4) . . . .
C10 N4 C11 C12 -177.1(2) . . . .
C11 N4 C10 C9 1.0(4) . . . .
C12 N5 C13 C14 80.3(3) . . . .
C13 N5 C12 O2 -3.3(4) . . . .
C13 N5 C12 C11 175.8(2) . . . .
C13 C14 C15 C16 -178.7(2) . . . .
C13 C14 C18 C17 179.1(2) . . . .
C14 C15 C16 N6 -0.9(5) . . . .
C15 C14 C18 C17 0.3(4) . . . .
C16 N6 C17 C18 -0.7(5) . . . .
C17 N6 C16 C15 1.2(5) . . . .
C18 C14 C15 C16 0.1(4) . . . .
